data_7034337
loop_
_publ_author_name
'Naktode, Kishor'
'Bhattacharjee, Jayeeta'
'Nayek, Hari Pada'
'Panda, Tarun K.'

_publ_section_title
;
 Imidazol-2-ylidene-N'-phenylureate ligands in alkali and alkaline earth
 metal coordination spheres - heterocubane core to polymeric structural
 motif formation.
;
_journal_issue 16
_journal_name_full 'Dalton transactions (Cambridge, England : 2003)'
_journal_page_first 7458
_journal_page_last 7469
_journal_paper_doi 10.1039/c5dt00490j
_journal_volume 44
_journal_year 2015
_chemical_formula_moiety 'C66 H98 Li2 N8 O4, 2(C18 H26 N4 O)'
_chemical_formula_sum 'C102 H150 Li2 N16 O6'
_chemical_formula_weight 1710.26
_chemical_name_systematic
;
 ?
;
_space_group_crystal_system monoclinic
_space_group_IT_number 13
_space_group_name_Hall '-P 2yc'
_space_group_name_H-M_alt 'P 1 2/c 1'
_symmetry_space_group_name_Hall '-P 2yc'
_symmetry_space_group_name_H-M 'P 1 2/c 1'
_atom_sites_solution_hydrogens mixed
_audit_creation_method SHELXL-2013
_audit_update_record
;
2015-03-02 deposited with the CCDC.
2015-03-09 downloaded from the CCDC.
;
_cell_angle_alpha 90
_cell_angle_beta 114.678(4)
_cell_angle_gamma 90
_cell_formula_units_Z 2
_cell_length_a 16.8744(6)
_cell_length_b 14.2505(6)
_cell_length_c 23.1944(13)
_cell_measurement_reflns_used 6473
_cell_measurement_temperature 150(2)
_cell_measurement_theta_max 70.8318
_cell_measurement_theta_min 3.0979
_cell_volume 5068.1(4)
_computing_cell_refinement
'CrysAlisPro, Agilent Technologies,Version 1.171.35.19 (release 27-10-2011CrysAlis171 .NET)(compiled Oct 27'
_computing_data_collection
'CrysAlisPro, Agilent Technologies,Version 1.171.35.19 (release 27-10-2011CrysAlis171 .NET)(compiled Oct 27'
_computing_data_reduction
'CrysAlisPro, Agilent Technologies,Version 1.171.35.19 (release 27-10-2011CrysAlis171 .NET)(compiled Oct 27'
_computing_molecular_graphics 'ORTEP III & Olex 2.1'
_computing_publication_material WinGX
_computing_structure_refinement 'SHELXL-2013 (Sheldrick, 2013)'
_computing_structure_solution 'SHELXL-2013 (Sheldrick, 2013)'
_diffrn_ambient_temperature 150(2)
_diffrn_measured_fraction_theta_full 0.987
_diffrn_measured_fraction_theta_max 0.962
_diffrn_measurement_device_type 'SuperNova, Dual, Cu at zero, Eos'
_diffrn_radiation_type CuK\a
_diffrn_radiation_wavelength 1.54184
_diffrn_reflns_av_R_equivalents 0.0419
_diffrn_reflns_av_unetI/netI 0.0498
_diffrn_reflns_Laue_measured_fraction_full 0.987
_diffrn_reflns_Laue_measured_fraction_max 0.962
_diffrn_reflns_limit_h_max 19
_diffrn_reflns_limit_h_min -20
_diffrn_reflns_limit_k_max 17
_diffrn_reflns_limit_k_min -17
_diffrn_reflns_limit_l_max 17
_diffrn_reflns_limit_l_min -28
_diffrn_reflns_number 22833
_diffrn_reflns_point_group_measured_fraction_full 0.987
_diffrn_reflns_point_group_measured_fraction_max 0.962
_diffrn_reflns_theta_full 67.684
_diffrn_reflns_theta_max 70.994
_diffrn_reflns_theta_min 3.101
_diffrn_source 'SuperNova (Cu) X-ray Source'
_exptl_absorpt_coefficient_mu 0.547
_exptl_absorpt_correction_T_max 1.00000
_exptl_absorpt_correction_T_min 0.74586
_exptl_absorpt_correction_type multi-scan
_exptl_absorpt_process_details
'CrysAlisPro, Agilent Technologies,Version 1.171.35.19 (release 27-10-2011 CrysAlis171 .NET)(compiled Oct 27'
_exptl_crystal_colour colorless
_exptl_crystal_density_diffrn 1.121
_exptl_crystal_description needle
_exptl_crystal_F_000 1856
_exptl_crystal_size_max 0.26
_exptl_crystal_size_mid 0.19
_exptl_crystal_size_min 0.17
_refine_diff_density_max 0.368
_refine_diff_density_min -0.335
_refine_diff_density_rms 0.058
_refine_ls_extinction_method none
_refine_ls_goodness_of_fit_ref 1.075
_refine_ls_hydrogen_treatment constr
_refine_ls_matrix_type full
_refine_ls_number_parameters 587
_refine_ls_number_reflns 9435
_refine_ls_number_restraints 0
_refine_ls_restrained_S_all 1.075
_refine_ls_R_factor_all 0.1014
_refine_ls_R_factor_gt 0.0826
_refine_ls_shift/su_max 0.000
_refine_ls_shift/su_mean 0.000
_refine_ls_structure_factor_coef Fsqd
_refine_ls_weighting_details 'w=1/[\s^2^(Fo^2^)+(0.0071P)^2^+21.8065P] where P=(Fo^2^+2Fc^2^)/3'
_refine_ls_weighting_scheme calc
_refine_ls_wR_factor_gt 0.2408
_refine_ls_wR_factor_ref 0.2410
_reflns_Friedel_coverage 0.000
_reflns_number_gt 6652
_reflns_number_total 9435
_reflns_threshold_expression 'I > 2\s(I)'
_cod_data_source_file c5dt00490j2.cif
_cod_data_source_block 3a
_cod_depositor_comments 'Adding full bibliography for 7034333--7034339.cif.'
_cod_database_code 7034337
_shelx_space_group_comment
;
The symmetry employed for this shelxl refinement is uniquely defined
by the following loop, which should always be used as a source of
symmetry information in preference to the above space-group names.
They are only intended as comments.
;
_shelxl_version_number 2013-4

loop_
_space_group_symop_operation_xyz
'x, y, z'
'-x, y, -z+1/2'
'-x, -y, -z'
'x, -y, z-1/2'

loop_
_atom_site_label
_atom_site_type_symbol
_atom_site_fract_x
_atom_site_fract_y
_atom_site_fract_z
_atom_site_U_iso_or_equiv
_atom_site_adp_type
_atom_site_occupancy
_atom_site_site_symmetry_order
_atom_site_calc_flag
_atom_site_refinement_flags_posn
_atom_site_refinement_flags_adp
Li1 Li 0.5806(5) 0.7453(7) 0.2643(4) 0.039(2) Uani 1 1 d . .
N1 N 0.8736(3) 0.7385(3) 0.3996(2) 0.0370(10) Uani 1 1 d . .
N2 N 0.8631(3) 0.5861(3) 0.38540(19) 0.0352(10) Uani 1 1 d . .
N3 N 0.8323(3) 0.6779(3) 0.29175(19) 0.0333(9) Uani 1 1 d . .
N4 N 0.7314(3) 0.7045(3) 0.1893(2) 0.0394(11) Uani 1 1 d . .
H8 H 0.6779 0.7186 0.1658 0.047 Uiso 1 1 d R U
N5 N 0.2201(3) 0.7525(3) 0.89444(19) 0.0333(9) Uani 1 1 d . .
N6 N 0.2133(3) 0.9050(3) 0.9037(2) 0.0347(10) Uani 1 1 d . .
N7 N 0.0826(3) 0.8308(3) 0.82937(19) 0.0349(10) Uani 1 1 d . .
N8 N -0.0624(3) 0.8260(3) 0.8072(2) 0.0374(10) Uani 1 1 d . .
H4 H -0.0687 0.8328 0.7687 0.045 Uiso 1 1 d R U
O1 O 0.6892(2) 0.7159(3) 0.26946(17) 0.0417(9) Uani 1 1 d . .
O2 O 0.5194(2) 0.7541(3) 0.31492(16) 0.0377(8) Uani 1 1 d . .
O3 O 0.0384(2) 0.7972(3) 0.90885(16) 0.0422(9) Uani 1 1 d . .
C1 C 0.8515(3) 0.6699(4) 0.3546(2) 0.0327(11) Uani 1 1 d . .
C2 C 0.8982(4) 0.6963(4) 0.4584(2) 0.0449(14) Uani 1 1 d . .
H50 H 0.9158 0.7271 0.4972 0.054 Uiso 1 1 calc R U
C3 C 0.8922(4) 0.6038(4) 0.4495(3) 0.0480(15) Uani 1 1 d . .
H48 H 0.9053 0.5587 0.4811 0.058 Uiso 1 1 calc R U
C4 C 0.8561(4) 0.4900(4) 0.3571(3) 0.0424(13) Uani 1 1 d . .
C5 C 0.7720(4) 0.4803(4) 0.2967(3) 0.0485(15) Uani 1 1 d . .
H30A H 0.7768 0.5161 0.2632 0.073 Uiso 1 1 calc R U
H30B H 0.7238 0.5033 0.3043 0.073 Uiso 1 1 calc R U
H30C H 0.7625 0.4155 0.2845 0.073 Uiso 1 1 calc R U
C6 C 0.9357(4) 0.4750(5) 0.3429(3) 0.0625(19) Uani 1 1 d . .
H58A H 0.9878 0.4836 0.3811 0.094 Uiso 1 1 calc R U
H58B H 0.9347 0.5195 0.3116 0.094 Uiso 1 1 calc R U
H58C H 0.9346 0.4125 0.3272 0.094 Uiso 1 1 calc R U
C7 C 0.8538(6) 0.4187(5) 0.4053(3) 0.074(2) Uani 1 1 d . .
H63A H 0.8081 0.4347 0.4178 0.111 Uiso 1 1 calc R U
H63B H 0.9088 0.4191 0.4418 0.111 Uiso 1 1 calc R U
H63C H 0.8432 0.3573 0.3866 0.111 Uiso 1 1 calc R U
C8 C 0.8657(4) 0.8437(4) 0.3920(3) 0.0425(13) Uani 1 1 d . .
C9 C 0.8692(5) 0.8764(5) 0.3306(3) 0.0632(19) Uani 1 1 d . .
H37A H 0.9190 0.8491 0.3270 0.095 Uiso 1 1 calc R U
H37B H 0.8738 0.9435 0.3309 0.095 Uiso 1 1 calc R U
H37C H 0.8170 0.8571 0.2952 0.095 Uiso 1 1 calc R U
C10 C 0.7802(4) 0.8722(5) 0.3946(4) 0.072(2) Uani 1 1 d . .
H54A H 0.7745 0.9393 0.3918 0.107 Uiso 1 1 calc R U
H54B H 0.7801 0.8513 0.4339 0.107 Uiso 1 1 calc R U
H54C H 0.7323 0.8440 0.3598 0.107 Uiso 1 1 calc R U
C11 C 0.9428(4) 0.8868(4) 0.4479(3) 0.0500(15) Uani 1 1 d . .
H9A H 0.9964 0.8610 0.4496 0.075 Uiso 1 1 calc R U
H9B H 0.9377 0.8729 0.4867 0.075 Uiso 1 1 calc R U
H9C H 0.9428 0.9536 0.4425 0.075 Uiso 1 1 calc R U
C12 C 0.7518(3) 0.6999(4) 0.2540(2) 0.0350(11) Uani 1 1 d . .
C13 C 0.7834(3) 0.6899(4) 0.1557(2) 0.0354(11) Uani 1 1 d . .
C14 C 0.7413(3) 0.6713(4) 0.0912(2) 0.0391(12) Uani 1 1 d . .
H21 H 0.6809 0.6648 0.0725 0.047 Uiso 1 1 calc R U
C15 C 0.7874(4) 0.6622(4) 0.0544(3) 0.0454(14) Uani 1 1 d . .
H7 H 0.7577 0.6502 0.0112 0.055 Uiso 1 1 calc R U
C16 C 0.8769(4) 0.6708(4) 0.0810(3) 0.0467(14) Uani 1 1 d . .
H38 H 0.9080 0.6654 0.0562 0.056 Uiso 1 1 calc R U
C17 C 0.9193(4) 0.6877(5) 0.1453(3) 0.0492(15) Uani 1 1 d . .
H46 H 0.9798 0.6925 0.1640 0.059 Uiso 1 1 calc R U
C18 C 0.8738(4) 0.6978(4) 0.1826(3) 0.0446(14) Uani 1 1 d . .
H40 H 0.9037 0.7099 0.2257 0.054 Uiso 1 1 calc R U
C19 C 0.5083(3) 0.7549(4) 0.3688(2) 0.0353(12) Uani 1 1 d . .
C20 C 0.5149(3) 0.6701(4) 0.4032(2) 0.0375(12) Uani 1 1 d . .
C21 C 0.4987(3) 0.6733(4) 0.4580(2) 0.0395(12) Uani 1 1 d . .
H12 H 0.5026 0.6180 0.4803 0.047 Uiso 1 1 calc R U
C22 C 0.4773(3) 0.7551(4) 0.4801(2) 0.0392(13) Uani 1 1 d . .
C23 C 0.4722(3) 0.8366(4) 0.4467(3) 0.0411(13) Uani 1 1 d . .
H22 H 0.4583 0.8921 0.4614 0.049 Uiso 1 1 calc R U
C24 C 0.4868(3) 0.8398(4) 0.3918(2) 0.0371(12) Uani 1 1 d . .
C25 C 0.5392(4) 0.5764(4) 0.3823(3) 0.0451(14) Uani 1 1 d . .
C26 C 0.6279(4) 0.5836(5) 0.3783(3) 0.0616(19) Uani 1 1 d . .
H39A H 0.6429 0.5237 0.3667 0.092 Uiso 1 1 calc R U
H39B H 0.6719 0.6022 0.4188 0.092 Uiso 1 1 calc R U
H39C H 0.6241 0.6294 0.3469 0.092 Uiso 1 1 calc R U
C27 C 0.5474(5) 0.4962(5) 0.4284(3) 0.068(2) Uani 1 1 d . .
H41A H 0.5620 0.4392 0.4129 0.102 Uiso 1 1 calc R U
H41B H 0.4930 0.4882 0.4317 0.102 Uiso 1 1 calc R U
H41C H 0.5924 0.5108 0.4694 0.102 Uiso 1 1 calc R U
C28 C 0.4603(4) 0.7557(5) 0.5396(3) 0.0501(15) Uani 1 1 d . .
H11A H 0.5144 0.7480 0.5763 0.075 Uiso 1 1 calc R U
H11B H 0.4215 0.7052 0.5376 0.075 Uiso 1 1 calc R U
H11C H 0.4341 0.8144 0.5424 0.075 Uiso 1 1 calc R U
C29 C 0.4812(4) 0.9343(4) 0.3583(3) 0.0443(14) Uani 1 1 d . .
C30 C 0.5721(4) 0.9600(5) 0.3625(3) 0.0563(17) Uani 1 1 d . .
H34A H 0.5945 0.9086 0.3470 0.084 Uiso 1 1 calc R U
H34B H 0.6107 0.9724 0.4059 0.084 Uiso 1 1 calc R U
H34C H 0.5677 1.0148 0.3373 0.084 Uiso 1 1 calc R U
C31 C 0.4145(4) 0.9315(4) 0.2884(3) 0.0487(14) Uani 1 1 d . .
H35A H 0.3612 0.9037 0.2857 0.073 Uiso 1 1 calc R U
H35B H 0.4375 0.8948 0.2642 0.073 Uiso 1 1 calc R U
H35C H 0.4032 0.9942 0.2718 0.073 Uiso 1 1 calc R U
C32 C 0.4519(5) 1.0149(5) 0.3889(3) 0.065(2) Uani 1 1 d . .
H3A H 0.4911 1.0197 0.4330 0.098 Uiso 1 1 calc R U
H3B H 0.3940 1.0026 0.3852 0.098 Uiso 1 1 calc R U
H3C H 0.4522 1.0727 0.3678 0.098 Uiso 1 1 calc R U
C33 C 0.1660(3) 0.8283(4) 0.8738(2) 0.0315(11) Uani 1 1 d . .
C34 C 0.2956(3) 0.8762(4) 0.9443(3) 0.0414(13) Uani 1 1 d . .
H26 H 0.3405 0.9147 0.9708 0.050 Uiso 1 1 calc R U
C35 C 0.2997(3) 0.7839(4) 0.9389(3) 0.0409(13) Uani 1 1 d . .
H14 H 0.3480 0.7466 0.9613 0.049 Uiso 1 1 calc R U
C36 C 0.2010(3) 0.6502(4) 0.8792(2) 0.0376(12) Uani 1 1 d . .
C37 C 0.1253(4) 0.6348(4) 0.8143(3) 0.0522(15) Uani 1 1 d . .
H2A H 0.1378 0.6658 0.7823 0.078 Uiso 1 1 calc R U
H2B H 0.0728 0.6603 0.8146 0.078 Uiso 1 1 calc R U
H2C H 0.1179 0.5689 0.8053 0.078 Uiso 1 1 calc R U
C38 C 0.2827(4) 0.6049(5) 0.8782(3) 0.0598(18) Uani 1 1 d . .
H32A H 0.3290 0.6063 0.9201 0.090 Uiso 1 1 calc R U
H32B H 0.3001 0.6391 0.8497 0.090 Uiso 1 1 calc R U
H32C H 0.2702 0.5411 0.8641 0.090 Uiso 1 1 calc R U
C39 C 0.1787(5) 0.6079(4) 0.9306(3) 0.0574(17) Uani 1 1 d . .
H55A H 0.1268 0.6369 0.9296 0.086 Uiso 1 1 calc R U
H55B H 0.2260 0.6182 0.9713 0.086 Uiso 1 1 calc R U
H55C H 0.1690 0.5417 0.9234 0.086 Uiso 1 1 calc R U
C40 C 0.1829(4) 1.0055(4) 0.8909(3) 0.0419(13) Uani 1 1 d . .
C41 C 0.0999(4) 1.0197(5) 0.9006(4) 0.068(2) Uani 1 1 d . .
H19A H 0.1079 0.9949 0.9412 0.102 Uiso 1 1 calc R U
H19B H 0.0524 0.9877 0.8677 0.102 Uiso 1 1 calc R U
H19C H 0.0870 1.0855 0.8991 0.102 Uiso 1 1 calc R U
C42 C 0.1691(5) 1.0301(5) 0.8236(3) 0.0637(19) Uani 1 1 d . .
H51A H 0.1229 0.9922 0.7941 0.096 Uiso 1 1 calc R U
H51B H 0.2219 1.0183 0.8185 0.096 Uiso 1 1 calc R U
H51C H 0.1538 1.0952 0.8157 0.096 Uiso 1 1 calc R U
C43 C 0.2528(4) 1.0685(5) 0.9380(3) 0.0634(18) Uani 1 1 d . .
H31A H 0.3052 1.0637 0.9315 0.095 Uiso 1 1 calc R U
H31B H 0.2645 1.0493 0.9805 0.095 Uiso 1 1 calc R U
H31C H 0.2328 1.1324 0.9318 0.095 Uiso 1 1 calc R U
C44 C 0.0221(3) 0.8164(4) 0.8526(2) 0.0351(11) Uani 1 1 d . .
C45 C -0.1392(3) 0.8259(4) 0.8169(2) 0.0353(11) Uani 1 1 d . .
C46 C -0.1400(4) 0.8371(4) 0.8765(3) 0.0438(13) Uani 1 1 d . .
H43 H -0.0881 0.8448 0.9124 0.053 Uiso 1 1 calc R U
C47 C -0.2196(4) 0.8368(5) 0.8815(3) 0.0546(16) Uani 1 1 d . .
H49 H -0.2201 0.8446 0.9212 0.066 Uiso 1 1 calc R U
C48 C -0.2979(4) 0.8252(5) 0.8289(4) 0.0608(18) Uani 1 1 d . .
H25 H -0.3503 0.8238 0.8331 0.073 Uiso 1 1 calc R U
C49 C -0.2965(4) 0.8157(5) 0.7702(3) 0.0571(17) Uani 1 1 d . .
H53 H -0.3486 0.8086 0.7343 0.068 Uiso 1 1 calc R U
C50 C -0.2180(3) 0.8167(4) 0.7641(3) 0.0463(14) Uani 1 1 d . .
H61 H -0.2183 0.8112 0.7241 0.056 Uiso 1 1 calc R U
C57 C 0.4671(4) 0.5458(5) 0.3176(3) 0.0593(17) Uani 1 1 d . .
H57A H 0.4823 0.4863 0.3055 0.089 Uiso 1 1 calc R U
H57B H 0.4616 0.5919 0.2860 0.089 Uiso 1 1 calc R U
H57C H 0.4126 0.5401 0.3212 0.089 Uiso 1 1 calc R U

loop_
_atom_site_aniso_label
_atom_site_aniso_U_11
_atom_site_aniso_U_22
_atom_site_aniso_U_33
_atom_site_aniso_U_23
_atom_site_aniso_U_13
_atom_site_aniso_U_12
Li1 0.016(4) 0.070(6) 0.020(4) -0.003(4) -0.004(4) 0.002(4)
N1 0.041(3) 0.038(2) 0.032(2) -0.0025(19) 0.015(2) 0.001(2)
N2 0.039(2) 0.039(2) 0.024(2) -0.0002(18) 0.011(2) 0.0043(19)
N3 0.026(2) 0.047(3) 0.025(2) -0.0014(19) 0.0088(19) 0.0028(18)
N4 0.025(2) 0.060(3) 0.031(2) 0.004(2) 0.009(2) 0.005(2)
N5 0.030(2) 0.036(2) 0.031(2) 0.0022(18) 0.0100(19) 0.0029(18)
N6 0.030(2) 0.038(2) 0.034(2) -0.0005(19) 0.011(2) -0.0007(18)
N7 0.028(2) 0.047(3) 0.029(2) 0.0031(19) 0.0103(19) 0.0023(19)
N8 0.026(2) 0.057(3) 0.029(2) 0.003(2) 0.010(2) 0.000(2)
O1 0.0312(19) 0.059(2) 0.038(2) -0.0003(18) 0.0177(18) 0.0029(17)
O2 0.0296(18) 0.057(2) 0.0255(18) 0.0013(16) 0.0111(16) 0.0030(17)
O3 0.034(2) 0.063(3) 0.0262(19) 0.0092(17) 0.0086(17) 0.0027(18)
C1 0.025(2) 0.043(3) 0.027(3) -0.001(2) 0.007(2) 0.003(2)
C2 0.057(4) 0.051(3) 0.021(3) -0.002(2) 0.010(3) 0.001(3)
C3 0.068(4) 0.045(3) 0.031(3) 0.003(2) 0.020(3) 0.006(3)
C4 0.048(3) 0.039(3) 0.036(3) -0.003(2) 0.014(3) 0.007(2)
C5 0.047(3) 0.046(3) 0.053(4) -0.014(3) 0.021(3) -0.003(3)
C6 0.044(4) 0.068(5) 0.068(5) -0.025(4) 0.016(3) 0.011(3)
C7 0.119(7) 0.038(4) 0.059(4) 0.001(3) 0.032(5) 0.003(4)
C8 0.044(3) 0.038(3) 0.039(3) -0.002(2) 0.011(3) -0.001(2)
C9 0.086(5) 0.046(4) 0.042(4) 0.004(3) 0.011(4) -0.013(3)
C10 0.052(4) 0.047(4) 0.113(7) -0.014(4) 0.032(4) 0.002(3)
C11 0.058(4) 0.049(4) 0.044(3) -0.006(3) 0.021(3) -0.014(3)
C12 0.032(3) 0.041(3) 0.034(3) -0.002(2) 0.016(2) -0.002(2)
C13 0.034(3) 0.037(3) 0.035(3) 0.004(2) 0.016(2) 0.003(2)
C14 0.034(3) 0.045(3) 0.035(3) 0.000(2) 0.010(2) 0.002(2)
C15 0.047(3) 0.052(4) 0.031(3) -0.003(3) 0.011(3) 0.004(3)
C16 0.052(4) 0.052(4) 0.046(3) -0.001(3) 0.030(3) 0.005(3)
C17 0.041(3) 0.064(4) 0.048(4) 0.001(3) 0.024(3) 0.001(3)
C18 0.038(3) 0.061(4) 0.039(3) 0.000(3) 0.020(3) -0.002(3)
C19 0.021(2) 0.057(3) 0.024(3) -0.001(2) 0.006(2) -0.002(2)
C20 0.026(3) 0.055(3) 0.029(3) 0.000(2) 0.009(2) 0.000(2)
C21 0.029(3) 0.057(4) 0.028(3) 0.000(2) 0.008(2) -0.005(2)
C22 0.032(3) 0.057(4) 0.030(3) -0.006(3) 0.014(2) -0.007(2)
C23 0.038(3) 0.052(3) 0.038(3) -0.007(3) 0.020(3) -0.005(3)
C24 0.025(3) 0.054(3) 0.029(3) -0.004(2) 0.008(2) -0.005(2)
C25 0.046(3) 0.056(4) 0.036(3) 0.005(3) 0.019(3) 0.009(3)
C26 0.051(4) 0.086(5) 0.054(4) 0.017(4) 0.028(3) 0.025(4)
C27 0.098(6) 0.060(4) 0.059(4) 0.014(4) 0.046(4) 0.022(4)
C28 0.058(4) 0.060(4) 0.040(3) -0.006(3) 0.027(3) -0.012(3)
C29 0.047(3) 0.050(3) 0.040(3) -0.005(3) 0.023(3) -0.006(3)
C30 0.056(4) 0.069(4) 0.044(4) -0.003(3) 0.021(3) -0.022(3)
C31 0.056(4) 0.049(4) 0.040(3) -0.001(3) 0.019(3) 0.005(3)
C32 0.104(6) 0.048(4) 0.057(4) -0.007(3) 0.047(4) -0.005(4)
C33 0.028(3) 0.041(3) 0.026(3) 0.002(2) 0.011(2) 0.001(2)
C34 0.025(3) 0.052(4) 0.038(3) -0.003(3) 0.004(2) -0.004(2)
C35 0.025(3) 0.052(3) 0.036(3) 0.004(3) 0.002(2) 0.004(2)
C36 0.039(3) 0.038(3) 0.033(3) 0.000(2) 0.012(3) 0.003(2)
C37 0.060(4) 0.043(3) 0.050(4) -0.009(3) 0.019(3) -0.008(3)
C38 0.053(4) 0.052(4) 0.075(5) -0.009(3) 0.028(4) 0.010(3)
C39 0.080(5) 0.043(3) 0.059(4) 0.006(3) 0.039(4) -0.002(3)
C40 0.042(3) 0.036(3) 0.049(3) 0.001(3) 0.020(3) 0.001(2)
C41 0.067(4) 0.043(4) 0.116(6) 0.001(4) 0.061(5) 0.006(3)
C42 0.087(5) 0.047(4) 0.060(4) 0.013(3) 0.033(4) 0.004(4)
C43 0.063(4) 0.045(4) 0.078(5) -0.009(3) 0.026(4) -0.004(3)
C44 0.033(3) 0.038(3) 0.032(3) 0.001(2) 0.012(2) 0.000(2)
C45 0.032(3) 0.039(3) 0.036(3) 0.003(2) 0.014(2) 0.003(2)
C46 0.046(3) 0.045(3) 0.045(3) -0.003(3) 0.024(3) 0.001(3)
C47 0.059(4) 0.055(4) 0.066(4) 0.001(3) 0.042(4) 0.009(3)
C48 0.049(4) 0.064(4) 0.086(5) 0.006(4) 0.044(4) 0.010(3)
C49 0.032(3) 0.070(4) 0.065(4) 0.002(4) 0.017(3) 0.006(3)
C50 0.034(3) 0.059(4) 0.047(3) 0.004(3) 0.017(3) 0.005(3)
C57 0.071(5) 0.055(4) 0.049(4) -0.007(3) 0.021(4) 0.004(3)

loop_
_atom_type_symbol
_atom_type_description
_atom_type_scat_dispersion_real
_atom_type_scat_dispersion_imag
_atom_type_scat_source
Li Li 0.0008 0.0003 'International Tables Vol C Tables 4.2.6.8 and 6.1.1.4'
N N 0.0311 0.0180 'International Tables Vol C Tables 4.2.6.8 and 6.1.1.4'
O O 0.0492 0.0322 'International Tables Vol C Tables 4.2.6.8 and 6.1.1.4'
C C 0.0181 0.0091 'International Tables Vol C Tables 4.2.6.8 and 6.1.1.4'
H H 0.0000 0.0000 'International Tables Vol C Tables 4.2.6.8 and 6.1.1.4'

loop_
_geom_angle_atom_site_label_1
_geom_angle_atom_site_label_2
_geom_angle_atom_site_label_3
_geom_angle
_geom_angle_site_symmetry_1
_geom_angle_site_symmetry_3
O1 Li1 O2 140.9(5) . .
O1 Li1 O2 122.3(5) . 2_655
O2 Li1 O2 95.9(4) . 2_655
O1 Li1 Li1 163.2(5) . 2_655
O2 Li1 Li1 49.0(3) . 2_655
O2 Li1 Li1 47.4(3) 2_655 2_655
C1 N1 C2 108.5(4) . .
C1 N1 C8 129.8(4) . .
C2 N1 C8 121.4(4) . .
C1 N2 C3 108.3(4) . .
C1 N2 C4 127.0(4) . .
C3 N2 C4 124.4(5) . .
C12 N3 C1 117.0(4) . .
C12 N4 C13 131.0(4) . .
C12 N4 H8 114.5 . .
C13 N4 H8 114.5 . .
C33 N5 C35 107.7(4) . .
C33 N5 C36 129.7(4) . .
C35 N5 C36 122.4(4) . .
C33 N6 C34 108.6(4) . .
C33 N6 C40 125.6(4) . .
C34 N6 C40 125.6(5) . .
C33 N7 C44 114.2(4) . .
C44 N8 C45 127.2(4) . .
C44 N8 H4 116.4 . .
C45 N8 H4 116.4 . .
C12 O1 Li1 161.6(4) . .
C19 O2 Li1 156.8(4) . .
C19 O2 Li1 119.2(4) . 2_655
Li1 O2 Li1 83.6(4) . 2_655
N3 C1 N2 123.6(5) . .
N3 C1 N1 128.8(5) . .
N2 C1 N1 107.0(4) . .
C3 C2 N1 107.7(5) . .
C3 C2 H50 126.2 . .
N1 C2 H50 126.2 . .
C2 C3 N2 108.6(5) . .
C2 C3 H48 125.7 . .
N2 C3 H48 125.7 . .
N2 C4 C7 108.0(5) . .
N2 C4 C6 107.8(5) . .
C7 C4 C6 111.0(6) . .
N2 C4 C5 110.9(4) . .
C7 C4 C5 108.4(5) . .
C6 C4 C5 110.7(5) . .
C4 C5 H30A 109.5 . .
C4 C5 H30B 109.5 . .
H30A C5 H30B 109.5 . .
C4 C5 H30C 109.5 . .
H30A C5 H30C 109.5 . .
H30B C5 H30C 109.5 . .
C4 C6 H58A 109.5 . .
C4 C6 H58B 109.5 . .
H58A C6 H58B 109.5 . .
C4 C6 H58C 109.5 . .
H58A C6 H58C 109.5 . .
H58B C6 H58C 109.5 . .
C4 C7 H63A 109.5 . .
C4 C7 H63B 109.5 . .
H63A C7 H63B 109.5 . .
C4 C7 H63C 109.5 . .
H63A C7 H63C 109.5 . .
H63B C7 H63C 109.5 . .
N1 C8 C9 112.2(5) . .
N1 C8 C10 107.4(5) . .
C9 C8 C10 111.2(6) . .
N1 C8 C11 107.3(5) . .
C9 C8 C11 108.6(5) . .
C10 C8 C11 110.0(5) . .
C8 C9 H37A 109.5 . .
C8 C9 H37B 109.5 . .
H37A C9 H37B 109.5 . .
C8 C9 H37C 109.5 . .
H37A C9 H37C 109.5 . .
H37B C9 H37C 109.5 . .
C8 C10 H54A 109.5 . .
C8 C10 H54B 109.5 . .
H54A C10 H54B 109.5 . .
C8 C10 H54C 109.5 . .
H54A C10 H54C 109.5 . .
H54B C10 H54C 109.5 . .
C8 C11 H9A 109.5 . .
C8 C11 H9B 109.5 . .
H9A C11 H9B 109.5 . .
C8 C11 H9C 109.5 . .
H9A C11 H9C 109.5 . .
H9B C11 H9C 109.5 . .
O1 C12 N3 127.3(5) . .
O1 C12 N4 115.8(5) . .
N3 C12 N4 116.9(4) . .
C14 C13 C18 118.2(5) . .
C14 C13 N4 117.8(5) . .
C18 C13 N4 124.0(5) . .
C15 C14 C13 121.1(5) . .
C15 C14 H21 119.4 . .
C13 C14 H21 119.4 . .
C16 C15 C14 120.6(5) . .
C16 C15 H7 119.7 . .
C14 C15 H7 119.7 . .
C15 C16 C17 118.5(5) . .
C15 C16 H38 120.8 . .
C17 C16 H38 120.8 . .
C16 C17 C18 121.4(6) . .
C16 C17 H46 119.3 . .
C18 C17 H46 119.3 . .
C17 C18 C13 120.1(5) . .
C17 C18 H40 119.9 . .
C13 C18 H40 119.9 . .
O2 C19 C20 120.4(5) . .
O2 C19 C24 120.8(5) . .
C20 C19 C24 118.8(4) . .
C21 C20 C19 118.5(5) . .
C21 C20 C25 119.5(5) . .
C19 C20 C25 122.0(4) . .
C22 C21 C20 122.8(5) . .
C22 C21 H12 118.6 . .
C20 C21 H12 118.6 . .
C23 C22 C21 117.8(5) . .
C23 C22 C28 120.9(5) . .
C21 C22 C28 121.3(5) . .
C22 C23 C24 123.2(5) . .
C22 C23 H22 118.4 . .
C24 C23 H22 118.4 . .
C23 C24 C19 118.8(5) . .
C23 C24 C29 119.5(5) . .
C19 C24 C29 121.7(4) . .
C27 C25 C20 112.8(5) . .
C27 C25 C26 106.6(5) . .
C20 C25 C26 110.8(5) . .
C27 C25 C57 105.7(6) . .
C20 C25 C57 110.2(5) . .
C26 C25 C57 110.5(5) . .
C25 C26 H39A 109.5 . .
C25 C26 H39B 109.5 . .
H39A C26 H39B 109.5 . .
C25 C26 H39C 109.5 . .
H39A C26 H39C 109.5 . .
H39B C26 H39C 109.5 . .
C25 C27 H41A 109.5 . .
C25 C27 H41B 109.5 . .
H41A C27 H41B 109.5 . .
C25 C27 H41C 109.5 . .
H41A C27 H41C 109.5 . .
H41B C27 H41C 109.5 . .
C22 C28 H11A 109.5 . .
C22 C28 H11B 109.5 . .
H11A C28 H11B 109.5 . .
C22 C28 H11C 109.5 . .
H11A C28 H11C 109.5 . .
H11B C28 H11C 109.5 . .
C32 C29 C24 112.6(5) . .
C32 C29 C30 107.3(5) . .
C24 C29 C30 109.0(5) . .
C32 C29 C31 105.7(5) . .
C24 C29 C31 111.9(5) . .
C30 C29 C31 110.1(5) . .
C29 C30 H34A 109.5 . .
C29 C30 H34B 109.5 . .
H34A C30 H34B 109.5 . .
C29 C30 H34C 109.5 . .
H34A C30 H34C 109.5 . .
H34B C30 H34C 109.5 . .
C29 C31 H35A 109.5 . .
C29 C31 H35B 109.5 . .
H35A C31 H35B 109.5 . .
C29 C31 H35C 109.5 . .
H35A C31 H35C 109.5 . .
H35B C31 H35C 109.5 . .
C29 C32 H3A 109.5 . .
C29 C32 H3B 109.5 . .
H3A C32 H3B 109.5 . .
C29 C32 H3C 109.5 . .
H3A C32 H3C 109.5 . .
H3B C32 H3C 109.5 . .
N7 C33 N6 124.7(5) . .
N7 C33 N5 128.2(5) . .
N6 C33 N5 107.0(4) . .
C35 C34 N6 108.0(5) . .
C35 C34 H26 126.0 . .
N6 C34 H26 126.0 . .
C34 C35 N5 108.6(5) . .
C34 C35 H14 125.7 . .
N5 C35 H14 125.7 . .
N5 C36 C39 107.5(4) . .
N5 C36 C37 112.2(4) . .
C39 C36 C37 109.7(5) . .
N5 C36 C38 107.9(5) . .
C39 C36 C38 111.5(5) . .
C37 C36 C38 108.1(5) . .
C36 C37 H2A 109.5 . .
C36 C37 H2B 109.5 . .
H2A C37 H2B 109.5 . .
C36 C37 H2C 109.5 . .
H2A C37 H2C 109.5 . .
H2B C37 H2C 109.5 . .
C36 C38 H32A 109.5 . .
C36 C38 H32B 109.5 . .
H32A C38 H32B 109.5 . .
C36 C38 H32C 109.5 . .
H32A C38 H32C 109.5 . .
H32B C38 H32C 109.5 . .
C36 C39 H55A 109.5 . .
C36 C39 H55B 109.5 . .
H55A C39 H55B 109.5 . .
C36 C39 H55C 109.5 . .
H55A C39 H55C 109.5 . .
H55B C39 H55C 109.5 . .
N6 C40 C42 108.4(5) . .
N6 C40 C43 108.7(5) . .
C42 C40 C43 110.0(5) . .
N6 C40 C41 110.9(5) . .
C42 C40 C41 111.4(6) . .
C43 C40 C41 107.5(5) . .
C40 C41 H19A 109.5 . .
C40 C41 H19B 109.5 . .
H19A C41 H19B 109.5 . .
C40 C41 H19C 109.5 . .
H19A C41 H19C 109.5 . .
H19B C41 H19C 109.5 . .
C40 C42 H51A 109.5 . .
C40 C42 H51B 109.5 . .
H51A C42 H51B 109.5 . .
C40 C42 H51C 109.5 . .
H51A C42 H51C 109.5 . .
H51B C42 H51C 109.5 . .
C40 C43 H31A 109.5 . .
C40 C43 H31B 109.5 . .
H31A C43 H31B 109.5 . .
C40 C43 H31C 109.5 . .
H31A C43 H31C 109.5 . .
H31B C43 H31C 109.5 . .
O3 C44 N7 125.2(5) . .
O3 C44 N8 121.9(5) . .
N7 C44 N8 113.0(4) . .
C50 C45 C46 118.8(5) . .
C50 C45 N8 117.9(5) . .
C46 C45 N8 123.3(5) . .
C47 C46 C45 119.3(6) . .
C47 C46 H43 120.3 . .
C45 C46 H43 120.3 . .
C48 C47 C46 121.5(6) . .
C48 C47 H49 119.2 . .
C46 C47 H49 119.2 . .
C49 C48 C47 118.7(6) . .
C49 C48 H25 120.6 . .
C47 C48 H25 120.6 . .
C48 C49 C50 120.6(6) . .
C48 C49 H53 119.7 . .
C50 C49 H53 119.7 . .
C45 C50 C49 121.0(6) . .
C45 C50 H61 119.5 . .
C49 C50 H61 119.5 . .
C25 C57 H57A 109.5 . .
C25 C57 H57B 109.5 . .
H57A C57 H57B 109.5 . .
C25 C57 H57C 109.5 . .
H57A C57 H57C 109.5 . .
H57B C57 H57C 109.5 . .

loop_
_geom_bond_atom_site_label_1
_geom_bond_atom_site_label_2
_geom_bond_distance
_geom_bond_site_symmetry_2
Li1 O1 1.835(9) .
Li1 O2 1.863(9) .
Li1 O2 1.911(8) 2_655
Li1 Li1 2.516(16) 2_655
N1 C1 1.363(6) .
N1 C2 1.386(7) .
N1 C8 1.509(7) .
N2 C1 1.362(7) .
N2 C3 1.380(7) .
N2 C4 1.503(7) .
N3 C12 1.310(6) .
N3 C1 1.360(6) .
N4 C12 1.394(6) .
N4 C13 1.413(6) .
N4 H8 0.8599 .
N5 C33 1.366(6) .
N5 C35 1.383(7) .
N5 C36 1.503(7) .
N6 C33 1.361(6) .
N6 C34 1.375(7) .
N6 C40 1.507(7) .
N7 C33 1.354(6) .
N7 C44 1.355(6) .
N8 C44 1.380(6) .
N8 C45 1.405(6) .
N8 H4 0.8600 .
O1 C12 1.270(6) .
O2 C19 1.339(6) .
O2 Li1 1.911(8) 2_655
O3 C44 1.246(6) .
C2 C3 1.332(8) .
C2 H50 0.9300 .
C3 H48 0.9300 .
C4 C7 1.522(8) .
C4 C6 1.525(8) .
C4 C5 1.528(8) .
C5 H30A 0.9600 .
C5 H30B 0.9600 .
C5 H30C 0.9600 .
C6 H58A 0.9600 .
C6 H58B 0.9600 .
C6 H58C 0.9600 .
C7 H63A 0.9600 .
C7 H63B 0.9600 .
C7 H63C 0.9600 .
C8 C9 1.522(8) .
C8 C10 1.525(8) .
C8 C11 1.531(8) .
C9 H37A 0.9600 .
C9 H37B 0.9600 .
C9 H37C 0.9600 .
C10 H54A 0.9600 .
C10 H54B 0.9600 .
C10 H54C 0.9600 .
C11 H9A 0.9600 .
C11 H9B 0.9600 .
C11 H9C 0.9600 .
C13 C14 1.387(7) .
C13 C18 1.390(7) .
C14 C15 1.381(7) .
C14 H21 0.9300 .
C15 C16 1.378(8) .
C15 H7 0.9300 .
C16 C17 1.380(8) .
C16 H38 0.9300 .
C17 C18 1.383(7) .
C17 H46 0.9300 .
C18 H40 0.9300 .
C19 C20 1.427(8) .
C19 C24 1.428(8) .
C20 C21 1.409(7) .
C20 C25 1.533(8) .
C21 C22 1.381(8) .
C21 H12 0.9300 .
C22 C23 1.378(8) .
C22 C28 1.522(7) .
C23 C24 1.396(7) .
C23 H22 0.9300 .
C24 C29 1.538(8) .
C25 C27 1.531(8) .
C25 C26 1.541(8) .
C25 C57 1.549(8) .
C26 H39A 0.9600 .
C26 H39B 0.9600 .
C26 H39C 0.9600 .
C27 H41A 0.9600 .
C27 H41B 0.9600 .
C27 H41C 0.9600 .
C28 H11A 0.9600 .
C28 H11B 0.9600 .
C28 H11C 0.9600 .
C29 C32 1.537(8) .
C29 C30 1.539(8) .
C29 C31 1.540(8) .
C30 H34A 0.9600 .
C30 H34B 0.9600 .
C30 H34C 0.9600 .
C31 H35A 0.9600 .
C31 H35B 0.9600 .
C31 H35C 0.9600 .
C32 H3A 0.9600 .
C32 H3B 0.9600 .
C32 H3C 0.9600 .
C34 C35 1.325(8) .
C34 H26 0.9300 .
C35 H14 0.9300 .
C36 C39 1.517(7) .
C36 C37 1.530(8) .
C36 C38 1.531(7) .
C37 H2A 0.9600 .
C37 H2B 0.9600 .
C37 H2C 0.9600 .
C38 H32A 0.9600 .
C38 H32B 0.9600 .
C38 H32C 0.9600 .
C39 H55A 0.9600 .
C39 H55B 0.9600 .
C39 H55C 0.9600 .
C40 C42 1.520(8) .
C40 C43 1.522(8) .
C40 C41 1.523(8) .
C41 H19A 0.9600 .
C41 H19B 0.9600 .
C41 H19C 0.9600 .
C42 H51A 0.9600 .
C42 H51B 0.9600 .
C42 H51C 0.9600 .
C43 H31A 0.9600 .
C43 H31B 0.9600 .
C43 H31C 0.9600 .
C45 C50 1.387(8) .
C45 C46 1.397(7) .
C46 C47 1.397(8) .
C46 H43 0.9300 .
C47 C48 1.384(9) .
C47 H49 0.9300 .
C48 C49 1.379(9) .
C48 H25 0.9300 .
C49 C50 1.390(8) .
C49 H53 0.9300 .
C50 H61 0.9300 .
C57 H57A 0.9600 .
C57 H57B 0.9600 .
C57 H57C 0.9600 .

loop_
_geom_torsion_atom_site_label_1
_geom_torsion_atom_site_label_2
_geom_torsion_atom_site_label_3
_geom_torsion_atom_site_label_4
_geom_torsion
_geom_torsion_site_symmetry_1
_geom_torsion_site_symmetry_4
O2 Li1 O1 C12 176.5(11) . .
O2 Li1 O1 C12 11(2) 2_655 .
Li1 Li1 O1 C12 58(3) 2_655 .
O1 Li1 O2 C19 9(2) . .
O2 Li1 O2 C19 176.5(9) 2_655 .
Li1 Li1 O2 C19 169.0(15) 2_655 .
O1 Li1 O2 Li1 -160.3(7) . 2_655
O2 Li1 O2 Li1 7.5(7) 2_655 2_655
C12 N3 C1 N2 105.0(6) . .
C12 N3 C1 N1 -84.4(7) . .
C3 N2 C1 N3 172.7(5) . .
C4 N2 C1 N3 -1.0(8) . .
C3 N2 C1 N1 0.2(6) . .
C4 N2 C1 N1 -173.4(5) . .
C2 N1 C1 N3 -172.5(5) . .
C8 N1 C1 N3 14.1(9) . .
C2 N1 C1 N2 -0.6(6) . .
C8 N1 C1 N2 -174.0(5) . .
C1 N1 C2 C3 0.7(7) . .
C8 N1 C2 C3 174.8(5) . .
N1 C2 C3 N2 -0.5(7) . .
C1 N2 C3 C2 0.2(7) . .
C4 N2 C3 C2 174.0(5) . .
C1 N2 C4 C7 -167.3(6) . .
C3 N2 C4 C7 20.0(8) . .
C1 N2 C4 C6 72.6(7) . .
C3 N2 C4 C6 -100.0(6) . .
C1 N2 C4 C5 -48.7(7) . .
C3 N2 C4 C5 138.6(5) . .
C1 N1 C8 C9 -27.1(8) . .
C2 N1 C8 C9 160.2(5) . .
C1 N1 C8 C10 95.5(7) . .
C2 N1 C8 C10 -77.2(7) . .
C1 N1 C8 C11 -146.3(5) . .
C2 N1 C8 C11 41.0(7) . .
Li1 O1 C12 N3 178.8(13) . .
Li1 O1 C12 N4 -2.6(18) . .
C1 N3 C12 O1 1.0(8) . .
C1 N3 C12 N4 -177.6(5) . .
C13 N4 C12 O1 -179.2(5) . .
C13 N4 C12 N3 -0.5(9) . .
C12 N4 C13 C14 160.9(5) . .
C12 N4 C13 C18 -22.5(9) . .
C18 C13 C14 C15 -1.0(8) . .
N4 C13 C14 C15 175.8(5) . .
C13 C14 C15 C16 0.5(9) . .
C14 C15 C16 C17 0.6(9) . .
C15 C16 C17 C18 -1.2(10) . .
C16 C17 C18 C13 0.7(10) . .
C14 C13 C18 C17 0.4(9) . .
N4 C13 C18 C17 -176.2(5) . .
Li1 O2 C19 C20 -72.3(14) . .
Li1 O2 C19 C20 95.2(6) 2_655 .
Li1 O2 C19 C24 109.8(12) . .
Li1 O2 C19 C24 -82.7(6) 2_655 .
O2 C19 C20 C21 -177.0(4) . .
C24 C19 C20 C21 1.0(7) . .
O2 C19 C20 C25 3.1(7) . .
C24 C19 C20 C25 -178.9(5) . .
C19 C20 C21 C22 -0.5(8) . .
C25 C20 C21 C22 179.4(5) . .
C20 C21 C22 C23 -0.2(8) . .
C20 C21 C22 C28 -180.0(5) . .
C21 C22 C23 C24 0.5(8) . .
C28 C22 C23 C24 -179.7(5) . .
C22 C23 C24 C19 -0.1(8) . .
C22 C23 C24 C29 -178.9(5) . .
O2 C19 C24 C23 177.3(5) . .
C20 C19 C24 C23 -0.7(7) . .
O2 C19 C24 C29 -3.9(7) . .
C20 C19 C24 C29 178.1(5) . .
C21 C20 C25 C27 -3.1(8) . .
C19 C20 C25 C27 176.8(5) . .
C21 C20 C25 C26 -122.5(5) . .
C19 C20 C25 C26 57.4(7) . .
C21 C20 C25 C57 114.9(6) . .
C19 C20 C25 C57 -65.3(7) . .
C23 C24 C29 C32 -4.6(7) . .
C19 C24 C29 C32 176.6(5) . .
C23 C24 C29 C30 114.4(5) . .
C19 C24 C29 C30 -64.4(6) . .
C23 C24 C29 C31 -123.5(5) . .
C19 C24 C29 C31 57.6(7) . .
C44 N7 C33 N6 -95.0(6) . .
C44 N7 C33 N5 89.4(6) . .
C34 N6 C33 N7 -178.4(5) . .
C40 N6 C33 N7 -2.6(8) . .
C34 N6 C33 N5 -1.9(5) . .
C40 N6 C33 N5 173.8(4) . .
C35 N5 C33 N7 178.4(5) . .
C36 N5 C33 N7 -6.8(8) . .
C35 N5 C33 N6 2.2(5) . .
C36 N5 C33 N6 177.0(5) . .
C33 N6 C34 C35 1.0(6) . .
C40 N6 C34 C35 -174.8(5) . .
N6 C34 C35 N5 0.4(6) . .
C33 N5 C35 C34 -1.6(6) . .
C36 N5 C35 C34 -176.9(5) . .
C33 N5 C36 C39 -93.8(6) . .
C35 N5 C36 C39 80.4(6) . .
C33 N5 C36 C37 26.9(7) . .
C35 N5 C36 C37 -158.9(5) . .
C33 N5 C36 C38 145.9(5) . .
C35 N5 C36 C38 -39.9(7) . .
C33 N6 C40 C42 -64.9(7) . .
C34 N6 C40 C42 110.1(6) . .
C33 N6 C40 C43 175.6(5) . .
C34 N6 C40 C43 -9.4(7) . .
C33 N6 C40 C41 57.7(7) . .
C34 N6 C40 C41 -127.3(6) . .
C33 N7 C44 O3 -3.8(8) . .
C33 N7 C44 N8 175.6(5) . .
C45 N8 C44 O3 7.0(9) . .
C45 N8 C44 N7 -172.4(5) . .
C44 N8 C45 C50 -166.8(5) . .
C44 N8 C45 C46 15.1(9) . .
C50 C45 C46 C47 1.4(9) . .
N8 C45 C46 C47 179.5(5) . .
C45 C46 C47 C48 0.3(10) . .
C46 C47 C48 C49 -1.4(10) . .
C47 C48 C49 C50 0.8(11) . .
C46 C45 C50 C49 -2.0(9) . .
N8 C45 C50 C49 179.8(6) . .
C48 C49 C50 C45 0.9(10) . .
